data_7049196
loop_
_publ_author_name
'\<Skoch, Karel'
'Pauly, Christophe'
'Daniliuc, Constantin G.'
'Bergander, Klaus'
'Kehr, Gerald'
'Erker, Gerhard'

_publ_section_title
;
 Consecutive intermolecular 1,1-carboboration reactions of
 Me<sub>3</sub>Si-substituted alkynes with the
 halogeno-B(C<sub>6</sub>F<sub>5</sub>)<sub>2</sub> reagents.
;
_journal_issue 15
_journal_name_full 'Dalton transactions (Cambridge, England : 2003)'
_journal_page_first 4837
_journal_page_last 4845
_journal_paper_doi 10.1039/c9dt00413k
_journal_volume 48
_journal_year 2019
_chemical_formula_sum 'C28 H19 B Cl F10 N Si'
_chemical_formula_weight 633.79
_space_group_crystal_system monoclinic
_space_group_IT_number 14
_space_group_name_Hall '-P 2yn'
_space_group_name_H-M_alt 'P 1 21/n 1'
_symmetry_space_group_name_Hall '-P 2yn'
_symmetry_space_group_name_H-M 'P 1 21/n 1'
_atom_sites_solution_hydrogens geom
_audit_creation_method 'APEX3 v2016.1-0'
_audit_update_record
;
2019-01-22 deposited with the CCDC.    2019-02-28 downloaded from the CCDC.
;
_cell_angle_alpha 90
_cell_angle_beta 101.6580(10)
_cell_angle_gamma 90
_cell_formula_units_Z 4
_cell_length_a 10.8003(2)
_cell_length_b 21.9160(5)
_cell_length_c 13.1037(3)
_cell_measurement_reflns_used 9316
_cell_measurement_temperature 101.(2)
_cell_measurement_theta_max 68.3231
_cell_measurement_theta_min 3.9917
_cell_volume 3037.65(11)
_computing_cell_refinement 'SAINT V8.37A (Bruker AXS Inc., 2015)'
_computing_data_collection
;

APEX3 v2016.1-0 (Bruker AXS Inc., 2016)
;
_computing_data_reduction 'SAINT V8.37A (Bruker AXS Inc., 2015)'
_computing_molecular_graphics 'XP (Sheldrick, 2014)'
_computing_publication_material 'SHELXL-2014/7 (Sheldrick, 2014)'
_computing_structure_refinement 'SHELXL-2014/7 (Sheldrick, 2014)'
_computing_structure_solution 'SHELXL-2014/7 (Sheldrick, 2014)'
_diffrn_ambient_temperature 101.(2)
_diffrn_detector_area_resol_mean 10.4167
_diffrn_measured_fraction_theta_full 0.997
_diffrn_measured_fraction_theta_max 0.997
_diffrn_measurement_device_type 'Bruker D8 Venture PHOTON 100 CMOS'
_diffrn_measurement_method 'omega and phi scans'
_diffrn_radiation_monochromator 'MX mirror'
_diffrn_radiation_type 'Cu K\a'
_diffrn_radiation_wavelength 1.54178
_diffrn_reflns_av_R_equivalents 0.0608
_diffrn_reflns_av_unetI/netI 0.0316
_diffrn_reflns_limit_h_max 12
_diffrn_reflns_limit_h_min -13
_diffrn_reflns_limit_k_max 26
_diffrn_reflns_limit_k_min -26
_diffrn_reflns_limit_l_max 15
_diffrn_reflns_limit_l_min -15
_diffrn_reflns_number 42382
_diffrn_reflns_theta_full 68.47
_diffrn_reflns_theta_max 68.47
_diffrn_reflns_theta_min 3.99
_diffrn_source 'Cu ImS'
_diffrn_source_type 'micro focus tube'
_exptl_absorpt_coefficient_mu 2.230
_exptl_absorpt_correction_T_max 0.84
_exptl_absorpt_correction_T_min 0.70
_exptl_absorpt_correction_type multi-scan
_exptl_absorpt_process_details
;
Bruker AXS (2014). SADABS, Version 2014/5, Bruker AXS Inc., Madison, Wisconsin,
USA.
;
_exptl_crystal_colour colourless
_exptl_crystal_density_diffrn 1.386
_exptl_crystal_density_method 'not measured'
_exptl_crystal_description prism
_exptl_crystal_F_000 1280
_exptl_crystal_size_max 0.107
_exptl_crystal_size_mid 0.097
_exptl_crystal_size_min 0.083
_refine_diff_density_max 0.332
_refine_diff_density_min -0.422
_refine_ls_extinction_coef 0.00139(12)
_refine_ls_extinction_method 'SHELXL-2014/7 (Sheldrick 2014'
_refine_ls_goodness_of_fit_ref 1.051
_refine_ls_hydrogen_treatment constr
_refine_ls_matrix_type full
_refine_ls_number_parameters 477
_refine_ls_number_reflns 5575
_refine_ls_number_restraints 273
_refine_ls_restrained_S_all 1.061
_refine_ls_R_factor_all 0.0536
_refine_ls_R_factor_gt 0.0410
_refine_ls_shift/su_max 0.001
_refine_ls_shift/su_mean 0.000
_refine_ls_structure_factor_coef Fsqd
_refine_ls_weighting_details 'w=1/[\s^2^(Fo^2^)+(0.0398P)^2^+2.1663P] where P=(Fo^2^+2Fc^2^)/3'
_refine_ls_weighting_scheme calc
_refine_ls_wR_factor_gt 0.0947
_refine_ls_wR_factor_ref 0.1012
_reflns_number_gt 4518
_reflns_number_total 5575
_reflns_threshold_expression 'I > 2\s(I)'
_cod_data_source_file c9dt00413k2.cif
_cod_data_source_block erk9193
_cod_depositor_comments 'Adding full bibliography for 7049191--7049204.cif.'
_cod_database_code 7049196

loop_
_space_group_symop_operation_xyz
'x, y, z'
'-x+1/2, y+1/2, -z+1/2'
'-x, -y, -z'
'x-1/2, -y-1/2, z-1/2'

loop_
_atom_site_type_symbol
_atom_site_label
_atom_site_fract_x
_atom_site_fract_y
_atom_site_fract_z
_atom_site_U_iso_or_equiv
_atom_site_adp_type
_atom_site_calc_flag
_atom_site_refinement_flags_adp
_atom_site_refinement_flags_occupancy
_atom_site_refinement_flags_posn
_atom_site_occupancy
_atom_site_disorder_assembly
_atom_site_disorder_group
B B1 0.7963(2) 0.54148(11) 0.36169(19) 0.0263(5) Uani d . . . 1.0 . .
Cl Cl1 0.96806(5) 0.53677(2) 0.34794(5) 0.03746(15) Uani d . . . 1.0 . .
N N1 0.74461(16) 0.47248(8) 0.34689(14) 0.0273(4) Uani d . . . 1.0 . .
C C1 0.72064(19) 0.58698(9) 0.27308(16) 0.0243(4) Uani d . . . 1.0 . .
C C2 0.7168(2) 0.58428(10) 0.16923(18) 0.0323(5) Uani d . . D 1.0 . .
Si Si1 0.8082(3) 0.52917(11) 0.0941(2) 0.0338(5) Uani d U P D 0.672(7) A 1
C C21 0.7029(7) 0.5214(2) -0.0352(4) 0.0522(15) Uani d U P D 0.672(7) A 1
H H21A 0.7 0.5602 -0.0728 0.078 Uiso calc U P R 0.672(7) A 1
H H21B 0.6176 0.5106 -0.0264 0.078 Uiso calc U P R 0.672(7) A 1
H H21C 0.7353 0.4893 -0.0749 0.078 Uiso calc U P R 0.672(7) A 1
C C22 0.9604(6) 0.5658(2) 0.0802(6) 0.0627(17) Uani d U P D 0.672(7) A 1
H H22A 1.02 0.5343 0.0678 0.094 Uiso calc U P R 0.672(7) A 1
H H22B 0.9963 0.588 0.1443 0.094 Uiso calc U P R 0.672(7) A 1
H H22C 0.9446 0.5943 0.0214 0.094 Uiso calc U P R 0.672(7) A 1
C C23 0.8421(8) 0.4494(3) 0.1418(6) 0.0372(17) Uani d U P D 0.672(7) A 1
H H23A 0.7635 0.4299 0.151 0.056 Uiso calc U P R 0.672(7) A 1
H H23B 0.9024 0.4501 0.2086 0.056 Uiso calc U P R 0.672(7) A 1
H H23C 0.8783 0.4263 0.0908 0.056 Uiso calc U P R 0.672(7) A 1
C C11 0.6540(6) 0.6315(3) 0.0967(5) 0.0259(13) Uani d U P D 0.672(7) A 1
C C12 0.7157(5) 0.67270(19) 0.0450(3) 0.0292(9) Uani d U P D 0.672(7) A 1
H H12 0.8055 0.6738 0.0593 0.035 Uiso calc U P R 0.672(7) A 1
C C13 0.6483(5) 0.71247(18) -0.0274(3) 0.0368(11) Uani d U P D 0.672(7) A 1
H H13 0.6915 0.7405 -0.0631 0.044 Uiso calc U P R 0.672(7) A 1
C C14 0.5156(6) 0.7112(2) -0.0479(4) 0.0391(13) Uani d U P D 0.672(7) A 1
H H14 0.4688 0.7388 -0.0968 0.047 Uiso calc U P R 0.672(7) A 1
C C15 0.4540(5) 0.6703(2) 0.0027(4) 0.0435(12) Uani d U P D 0.672(7) A 1
H H15 0.3643 0.6688 -0.0115 0.052 Uiso calc U P R 0.672(7) A 1
C C16 0.5240(6) 0.6310(3) 0.0748(5) 0.0369(14) Uani d U P D 0.672(7) A 1
H H16 0.4808 0.6028 0.1103 0.044 Uiso calc U P R 0.672(7) A 1
Si Si1A 0.7626(5) 0.5296(2) 0.0711(3) 0.0277(8) Uani d U P D 0.328(7) A 2
C C21A 0.6349(8) 0.5212(4) -0.0445(6) 0.0262(18) Uani d U P D 0.328(7) A 2
H H21D 0.661 0.4923 -0.0931 0.039 Uiso calc U P R 0.328(7) A 2
H H21E 0.617 0.5609 -0.0787 0.039 Uiso calc U P R 0.328(7) A 2
H H21F 0.5586 0.506 -0.0232 0.039 Uiso calc U P R 0.328(7) A 2
C C22A 0.9035(8) 0.5655(4) 0.0311(6) 0.037(2) Uani d U P D 0.328(7) A 2
H H22D 0.9185 0.5457 -0.0323 0.056 Uiso calc U P R 0.328(7) A 2
H H22E 0.978 0.5605 0.0871 0.056 Uiso calc U P R 0.328(7) A 2
H H22F 0.8873 0.609 0.0176 0.056 Uiso calc U P R 0.328(7) A 2
C C23A 0.8099(16) 0.4497(5) 0.1143(12) 0.030(3) Uani d U P D 0.328(7) A 2
H H23D 0.7357 0.4275 0.127 0.045 Uiso calc U P R 0.328(7) A 2
H H23E 0.8744 0.4511 0.1786 0.045 Uiso calc U P R 0.328(7) A 2
H H23F 0.8441 0.4289 0.0598 0.045 Uiso calc U P R 0.328(7) A 2
C C11A 0.6134(12) 0.6273(5) 0.1027(10) 0.026(3) Uani d U P D 0.328(7) A 2
C C12A 0.6536(12) 0.6747(4) 0.0454(7) 0.041(2) Uani d U P D 0.328(7) A 2
H H12A 0.7419 0.6813 0.053 0.049 Uiso calc U P R 0.328(7) A 2
C C13A 0.5719(13) 0.7127(5) -0.0219(9) 0.046(3) Uani d U P D 0.328(7) A 2
H H13A 0.603 0.7428 -0.0624 0.055 Uiso calc U P R 0.328(7) A 2
C C14A 0.4434(13) 0.7051(5) -0.0275(9) 0.065(3) Uani d U P D 0.328(7) A 2
H H14A 0.3857 0.7309 -0.0719 0.078 Uiso calc U P R 0.328(7) A 2
C C15A 0.3971(12) 0.6608(5) 0.0298(9) 0.063(3) Uani d U P D 0.328(7) A 2
H H15A 0.3089 0.6562 0.0267 0.076 Uiso calc U P R 0.328(7) A 2
C C16A 0.4846(11) 0.6231(5) 0.0920(9) 0.034(3) Uani d U P D 0.328(7) A 2
H H16A 0.4529 0.592 0.1302 0.041 Uiso calc U P R 0.328(7) A 2
C C31 0.65430(19) 0.63957(9) 0.31254(15) 0.0225(4) Uani d . . . 1.0 . .
C C32 0.69197(19) 0.69978(9) 0.30506(15) 0.0244(4) Uani d . . . 1.0 . .
F F32 0.79280(11) 0.71264(5) 0.26279(10) 0.0309(3) Uani d . . . 1.0 . .
C C33 0.6323(2) 0.74820(10) 0.34125(17) 0.0322(5) Uani d . . . 1.0 . .
F F33 0.67151(15) 0.80557(6) 0.33141(12) 0.0455(4) Uani d . . . 1.0 . .
C C34 0.5303(3) 0.73759(11) 0.3874(2) 0.0441(6) Uani d . . . 1.0 . .
F F34 0.47058(19) 0.78423(7) 0.42267(15) 0.0707(6) Uani d . . . 1.0 . .
C C35 0.4912(2) 0.67871(12) 0.3976(2) 0.0432(6) Uani d . . . 1.0 . .
F F35 0.39254(18) 0.66776(8) 0.44326(16) 0.0724(6) Uani d . . . 1.0 . .
C C36 0.5528(2) 0.63125(10) 0.36034(18) 0.0291(5) Uani d . . . 1.0 . .
F F36 0.51009(12) 0.57437(6) 0.37020(11) 0.0393(3) Uani d . . . 1.0 . .
C C41 0.79461(19) 0.56314(9) 0.48053(17) 0.0267(4) Uani d . . . 1.0 . .
C C42 0.7318(2) 0.53439(10) 0.55024(17) 0.0296(5) Uani d . . . 1.0 . .
F F42 0.66146(13) 0.48407(6) 0.52218(10) 0.0364(3) Uani d . . . 1.0 . .
C C43 0.7362(2) 0.55401(11) 0.65119(18) 0.0350(5) Uani d . . . 1.0 . .
F F43 0.67420(15) 0.52327(7) 0.71373(10) 0.0468(4) Uani d . . . 1.0 . .
C C44 0.8042(2) 0.60534(12) 0.68704(18) 0.0388(5) Uani d . . . 1.0 . .
F F44 0.80799(16) 0.62501(8) 0.78452(11) 0.0562(4) Uani d . . . 1.0 . .
C C45 0.8668(2) 0.63655(11) 0.62180(19) 0.0376(5) Uani d . . . 1.0 . .
F F45 0.93163(15) 0.68727(7) 0.65453(12) 0.0504(4) Uani d . . . 1.0 . .
C C46 0.8595(2) 0.61539(10) 0.52154(17) 0.0301(5) Uani d . . . 1.0 . .
F F46 0.92123(12) 0.64925(6) 0.46068(10) 0.0362(3) Uani d . . . 1.0 . .
C C52 0.6295(2) 0.45887(10) 0.29101(17) 0.0285(5) Uani d . . . 1.0 . .
H H52 0.5773 0.4908 0.2573 0.034 Uiso calc U . R 1.0 . .
C C53 0.5851(2) 0.39962(10) 0.28121(19) 0.0354(5) Uani d . . . 1.0 . .
H H53 0.5035 0.391 0.2411 0.042 Uiso calc U . R 1.0 . .
C C54 0.6607(3) 0.35305(11) 0.3304(2) 0.0404(6) Uani d . . . 1.0 . .
H H54 0.6323 0.3119 0.3237 0.048 Uiso calc U . R 1.0 . .
C C55 0.7777(2) 0.36714(11) 0.3894(2) 0.0417(6) Uani d . . . 1.0 . .
H H55 0.8308 0.3359 0.4245 0.05 Uiso calc U . R 1.0 . .
C C56 0.8169(2) 0.42681(10) 0.3968(2) 0.0365(5) Uani d . . . 1.0 . .
H H56 0.8973 0.4364 0.4384 0.044 Uiso calc U . R 1.0 . .

loop_
_atom_site_aniso_label
_atom_site_aniso_U_11
_atom_site_aniso_U_22
_atom_site_aniso_U_33
_atom_site_aniso_U_12
_atom_site_aniso_U_13
_atom_site_aniso_U_23
B1 0.0257(12) 0.0225(11) 0.0310(13) 0.0010(9) 0.0066(10) 0.0047(10)
Cl1 0.0269(3) 0.0312(3) 0.0566(4) 0.0038(2) 0.0139(2) 0.0100(3)
N1 0.0311(9) 0.0207(9) 0.0321(10) 0.0028(7) 0.0113(8) 0.0050(7)
C1 0.0269(10) 0.0171(10) 0.0290(11) -0.0014(8) 0.0061(8) 0.0013(8)
C2 0.0483(14) 0.0196(10) 0.0299(12) -0.0013(9) 0.0097(10) 0.0012(9)
Si1 0.0504(13) 0.0237(6) 0.0335(11) 0.0052(9) 0.0231(10) 0.0036(7)
C21 0.085(4) 0.039(2) 0.038(3) 0.011(3) 0.023(3) -0.0016(18)
C22 0.075(4) 0.039(2) 0.092(5) -0.001(3) 0.057(4) 0.002(3)
C23 0.054(4) 0.026(2) 0.038(4) 0.004(2) 0.024(3) 0.000(2)
C11 0.032(3) 0.022(2) 0.025(2) -0.004(2) 0.008(2) -0.0034(16)
C12 0.033(2) 0.0290(18) 0.0267(18) 0.0035(17) 0.0088(18) 0.0046(14)
C13 0.055(3) 0.0325(19) 0.0226(17) 0.0036(19) 0.0078(18) 0.0056(14)
C14 0.044(3) 0.030(2) 0.036(2) 0.014(2) -0.008(2) -0.0012(18)
C15 0.047(3) 0.030(2) 0.048(3) 0.007(2) -0.005(2) -0.0027(19)
C16 0.039(3) 0.027(2) 0.045(3) -0.003(2) 0.010(2) -0.0012(18)
Si1A 0.039(2) 0.0201(11) 0.0218(15) -0.0023(15) -0.0004(13) 0.0026(10)
C21A 0.024(4) 0.038(4) 0.015(3) -0.003(3) 0.000(3) -0.008(3)
C22A 0.044(5) 0.031(4) 0.027(4) -0.015(4) -0.014(3) 0.008(3)
C23A 0.042(7) 0.028(5) 0.020(6) 0.001(4) 0.007(5) -0.002(4)
C11A 0.038(6) 0.016(4) 0.021(4) -0.002(4) -0.002(5) 0.000(3)
C12A 0.057(5) 0.033(4) 0.032(4) -0.003(4) 0.004(4) -0.003(3)
C13A 0.056(6) 0.031(4) 0.043(5) 0.004(5) -0.011(5) 0.010(4)
C14A 0.075(6) 0.045(5) 0.060(5) 0.002(5) -0.020(5) 0.001(4)
C15A 0.066(6) 0.053(5) 0.057(5) 0.006(5) -0.018(4) -0.006(4)
C16A 0.041(5) 0.025(4) 0.028(4) 0.006(4) -0.015(4) -0.004(3)
C31 0.0251(10) 0.0206(10) 0.0194(10) 0.0026(8) -0.0013(8) 0.0020(8)
C32 0.0277(10) 0.0240(10) 0.0204(10) -0.0007(8) 0.0021(8) 0.0019(8)
F32 0.0337(7) 0.0251(6) 0.0342(7) -0.0048(5) 0.0077(5) 0.0031(5)
C33 0.0459(13) 0.0178(10) 0.0316(12) 0.0000(9) 0.0051(10) 0.0021(9)
F33 0.0672(10) 0.0175(6) 0.0520(9) -0.0003(6) 0.0123(7) -0.0018(6)
C34 0.0595(16) 0.0291(13) 0.0488(15) 0.0175(11) 0.0234(13) 0.0030(11)
F34 0.1036(14) 0.0362(9) 0.0886(13) 0.0296(9) 0.0584(11) 0.0042(8)
C35 0.0455(14) 0.0384(14) 0.0530(16) 0.0115(11) 0.0273(12) 0.0099(12)
F35 0.0752(12) 0.0538(10) 0.1092(15) 0.0218(9) 0.0687(11) 0.0223(10)
C36 0.0280(11) 0.0233(11) 0.0361(12) 0.0018(8) 0.0067(9) 0.0068(9)
F36 0.0354(7) 0.0275(7) 0.0587(9) -0.0024(5) 0.0184(6) 0.0087(6)
C41 0.0244(10) 0.0245(10) 0.0289(11) 0.0021(8) -0.0003(9) 0.0077(9)
C42 0.0303(11) 0.0254(11) 0.0313(12) -0.0013(9) 0.0022(9) 0.0047(9)
F42 0.0447(8) 0.0329(7) 0.0329(7) -0.0131(6) 0.0111(6) 0.0011(6)
C43 0.0389(13) 0.0367(13) 0.0287(12) -0.0016(10) 0.0054(10) 0.0085(10)
F43 0.0625(9) 0.0499(9) 0.0302(7) -0.0115(7) 0.0147(7) 0.0055(6)
C44 0.0486(14) 0.0390(13) 0.0267(12) -0.0015(11) 0.0023(10) -0.0016(10)
F44 0.0796(11) 0.0577(10) 0.0295(8) -0.0138(9) 0.0065(7) -0.0094(7)
C45 0.0404(13) 0.0299(12) 0.0377(13) -0.0045(10) -0.0032(10) -0.0009(10)
F45 0.0603(9) 0.0402(8) 0.0468(9) -0.0176(7) 0.0015(7) -0.0084(7)
C46 0.0295(11) 0.0259(11) 0.0328(12) -0.0004(9) 0.0012(9) 0.0100(9)
F46 0.0373(7) 0.0289(7) 0.0411(8) -0.0078(5) 0.0045(6) 0.0071(6)
C52 0.0327(11) 0.0240(11) 0.0304(11) 0.0012(9) 0.0103(9) -0.0018(9)
C53 0.0445(13) 0.0277(12) 0.0369(13) -0.0060(10) 0.0150(11) -0.0045(10)
C54 0.0582(16) 0.0223(11) 0.0486(15) -0.0013(10) 0.0297(13) -0.0010(10)
C55 0.0465(14) 0.0245(12) 0.0595(17) 0.0088(10) 0.0234(13) 0.0117(11)
C56 0.0341(12) 0.0268(12) 0.0503(15) 0.0060(9) 0.0127(11) 0.0103(11)

loop_
_atom_type_symbol
_atom_type_description
_atom_type_scat_dispersion_real
_atom_type_scat_dispersion_imag
_atom_type_scat_source
C C 0.0181 0.0091 'International Tables Vol C Tables 4.2.6.8 and 6.1.1.4'
H H 0.0000 0.0000 'International Tables Vol C Tables 4.2.6.8 and 6.1.1.4'
B B 0.0090 0.0039 'International Tables Vol C Tables 4.2.6.8 and 6.1.1.4'
N N 0.0311 0.0180 'International Tables Vol C Tables 4.2.6.8 and 6.1.1.4'
F F 0.0727 0.0534 'International Tables Vol C Tables 4.2.6.8 and 6.1.1.4'
Si Si 0.2541 0.3302 'International Tables Vol C Tables 4.2.6.8 and 6.1.1.4'
Cl Cl 0.3639 0.7018 'International Tables Vol C Tables 4.2.6.8 and 6.1.1.4'

loop_
_geom_angle_atom_site_label_1
_geom_angle_atom_site_label_2
_geom_angle_atom_site_label_3
_geom_angle
N1 B1 C1 112.29(17)
N1 B1 C41 108.53(16)
C1 B1 C41 113.80(17)
N1 B1 Cl1 104.98(14)
C1 B1 Cl1 108.99(14)
C41 B1 Cl1 107.77(15)
C52 N1 C56 118.64(19)
C52 N1 B1 122.32(17)
C56 N1 B1 118.95(18)
C2 C1 C31 117.33(18)
C2 C1 B1 127.00(19)
C31 C1 B1 115.58(17)
C1 C2 C11 122.3(3)
C1 C2 C11A 113.8(6)
C1 C2 Si1A 138.6(2)
C11A C2 Si1A 104.8(6)
C1 C2 Si1 128.23(19)
C11 C2 Si1 108.9(3)
C21 Si1 C23 105.3(3)
C21 Si1 C22 109.9(3)
C23 Si1 C22 108.5(3)
C21 Si1 C2 103.9(2)
C23 Si1 C2 119.8(3)
C22 Si1 C2 109.1(2)
Si1 C21 H21A 109.5
Si1 C21 H21B 109.5
H21A C21 H21B 109.5
Si1 C21 H21C 109.5
H21A C21 H21C 109.5
H21B C21 H21C 109.5
Si1 C22 H22A 109.5
Si1 C22 H22B 109.5
H22A C22 H22B 109.5
Si1 C22 H22C 109.5
H22A C22 H22C 109.5
H22B C22 H22C 109.5
Si1 C23 H23A 109.5
Si1 C23 H23B 109.5
H23A C23 H23B 109.5
Si1 C23 H23C 109.5
H23A C23 H23C 109.5
H23B C23 H23C 109.5
C16 C11 C12 118.5(5)
C16 C11 C2 116.5(5)
C12 C11 C2 124.9(4)
C11 C12 C13 120.7(4)
C11 C12 H12 119.6
C13 C12 H12 119.6
C12 C13 C14 119.7(4)
C12 C13 H13 120.2
C14 C13 H13 120.2
C15 C14 C13 119.9(4)
C15 C14 H14 120.0
C13 C14 H14 120.0
C14 C15 C16 119.2(5)
C14 C15 H15 120.4
C16 C15 H15 120.4
C11 C16 C15 122.0(5)
C11 C16 H16 119.0
C15 C16 H16 119.0
C21A Si1A C23A 105.6(5)
C21A Si1A C22A 109.1(4)
C23A Si1A C22A 106.8(7)
C21A Si1A C2 111.5(3)
C23A Si1A C2 118.5(6)
C22A Si1A C2 105.2(4)
Si1A C21A H21D 109.5
Si1A C21A H21E 109.5
H21D C21A H21E 109.5
Si1A C21A H21F 109.5
H21D C21A H21F 109.5
H21E C21A H21F 109.5
Si1A C22A H22D 109.5
Si1A C22A H22E 109.5
H22D C22A H22E 109.5
Si1A C22A H22F 109.5
H22D C22A H22F 109.5
H22E C22A H22F 109.5
Si1A C23A H23D 109.5
Si1A C23A H23E 109.5
H23D C23A H23E 109.5
Si1A C23A H23F 109.5
H23D C23A H23F 109.5
H23E C23A H23F 109.5
C16A C11A C12A 114.3(9)
C16A C11A C2 127.2(8)
C12A C11A C2 118.5(9)
C13A C12A C11A 123.9(10)
C13A C12A H12A 118.0
C11A C12A H12A 118.0
C14A C13A C12A 117.5(10)
C14A C13A H13A 121.3
C12A C13A H13A 121.3
C15A C14A C13A 121.7(11)
C15A C14A H14A 119.1
C13A C14A H14A 119.1
C14A C15A C16A 117.3(11)
C14A C15A H15A 121.4
C16A C15A H15A 121.4
C11A C16A C15A 125.2(11)
C11A C16A H16A 117.4
C15A C16A H16A 117.4
C36 C31 C32 115.34(18)
C36 C31 C1 122.17(18)
C32 C31 C1 122.48(18)
F32 C32 C33 117.02(18)
F32 C32 C31 119.99(18)
C33 C32 C31 122.97(19)
F33 C33 C32 120.8(2)
F33 C33 C34 119.7(2)
C32 C33 C34 119.5(2)
F34 C34 C35 120.3(2)
F34 C34 C33 120.4(2)
C35 C34 C33 119.3(2)
F35 C35 C34 119.9(2)
F35 C35 C36 120.4(2)
C34 C35 C36 119.7(2)
F36 C36 C35 117.85(19)
F36 C36 C31 119.04(18)
C35 C36 C31 123.1(2)
C46 C41 C42 113.1(2)
C46 C41 B1 120.38(18)
C42 C41 B1 126.49(19)
F42 C42 C43 115.13(19)
F42 C42 C41 120.89(19)
C43 C42 C41 124.0(2)
F43 C43 C44 120.1(2)
F43 C43 C42 120.2(2)
C44 C43 C42 119.7(2)
F44 C44 C43 120.0(2)
F44 C44 C45 120.6(2)
C43 C44 C45 119.4(2)
F45 C45 C44 120.4(2)
F45 C45 C46 120.6(2)
C44 C45 C46 119.0(2)
F46 C46 C45 115.8(2)
F46 C46 C41 119.4(2)
C45 C46 C41 124.8(2)
N1 C52 C53 121.7(2)
N1 C52 H52 119.2
C53 C52 H52 119.2
C52 C53 C54 119.3(2)
C52 C53 H53 120.4
C54 C53 H53 120.4
C55 C54 C53 119.0(2)
C55 C54 H54 120.5
C53 C54 H54 120.5
C56 C55 C54 119.2(2)
C56 C55 H55 120.4
C54 C55 H55 120.4
N1 C56 C55 122.1(2)
N1 C56 H56 119.0
C55 C56 H56 119.0

loop_
_geom_bond_atom_site_label_1
_geom_bond_atom_site_label_2
_geom_bond_distance
B1 N1 1.610(3)
B1 C1 1.621(3)
B1 C41 1.632(3)
B1 Cl1 1.903(2)
N1 C52 1.343(3)
N1 C56 1.354(3)
C1 C2 1.354(3)
C1 C31 1.503(3)
C2 C11 1.474(6)
C2 C11A 1.582(10)
C2 Si1A 1.896(5)
C2 Si1 1.948(3)
Si1 C21 1.847(5)
Si1 C23 1.868(6)
Si1 C22 1.872(5)
C21 H21A 0.98
C21 H21B 0.98
C21 H21C 0.98
C22 H22A 0.98
C22 H22B 0.98
C22 H22C 0.98
C23 H23A 0.98
C23 H23B 0.98
C23 H23C 0.98
C11 C16 1.376(7)
C11 C12 1.379(6)
C12 C13 1.382(6)
C12 H12 0.95
C13 C14 1.403(6)
C13 H13 0.95
C14 C15 1.365(7)
C14 H14 0.95
C15 C16 1.385(7)
C15 H15 0.95
C16 H16 0.95
Si1A C21A 1.840(7)
Si1A C23A 1.877(11)
Si1A C22A 1.879(8)
C21A H21D 0.98
C21A H21E 0.98
C21A H21F 0.98
C22A H22D 0.98
C22A H22E 0.98
C22A H22F 0.98
C23A H23D 0.98
C23A H23E 0.98
C23A H23F 0.98
C11A C16A 1.373(12)
C11A C12A 1.400(11)
C12A C13A 1.392(11)
C12A H12A 0.95
C13A C14A 1.384(11)
C13A H13A 0.95
C14A C15A 1.381(11)
C14A H14A 0.95
C15A C16A 1.388(10)
C15A H15A 0.95
C16A H16A 0.95
C31 C36 1.380(3)
C31 C32 1.390(3)
C32 F32 1.348(2)
C32 C33 1.375(3)
C33 F33 1.341(2)
C33 C34 1.379(3)
C34 F34 1.340(3)
C34 C35 1.373(4)
C35 F35 1.345(3)
C35 C36 1.376(3)
C36 F36 1.345(2)
C41 C46 1.393(3)
C41 C42 1.394(3)
C42 F42 1.347(2)
C42 C43 1.382(3)
C43 F43 1.340(3)
C43 C44 1.373(3)
C44 F44 1.341(3)
C44 C45 1.374(4)
C45 F45 1.337(3)
C45 C46 1.380(3)
C46 F46 1.358(2)
C52 C53 1.381(3)
C52 H52 0.95
C53 C54 1.382(4)
C53 H53 0.95
C54 C55 1.377(4)
C54 H54 0.95
C55 C56 1.372(3)
C55 H55 0.95
C56 H56 0.95

loop_
_geom_torsion_atom_site_label_1
_geom_torsion_atom_site_label_2
_geom_torsion_atom_site_label_3
_geom_torsion_atom_site_label_4
_geom_torsion
C1 B1 N1 C52 -20.2(3)
C41 B1 N1 C52 106.5(2)
Cl1 B1 N1 C52 -138.47(17)
C1 B1 N1 C56 163.31(19)
C41 B1 N1 C56 -70.0(2)
Cl1 B1 N1 C56 45.0(2)
N1 B1 C1 C2 -63.5(3)
C41 B1 C1 C2 172.7(2)
Cl1 B1 C1 C2 52.4(3)
N1 B1 C1 C31 120.24(19)
C41 B1 C1 C31 -3.6(2)
Cl1 B1 C1 C31 -123.87(16)
C31 C1 C2 C11 1.9(4)
B1 C1 C2 C11 -174.4(3)
C31 C1 C2 C11A -15.1(6)
B1 C1 C2 C11A 168.6(5)
C31 C1 C2 Si1A -172.2(3)
B1 C1 C2 Si1A 11.6(5)
C31 C1 C2 Si1 171.78(19)
B1 C1 C2 Si1 -4.4(4)
C1 C2 C11 C16 -74.2(7)
Si1 C2 C11 C16 114.1(6)
C1 C2 C11 C12 110.2(6)
Si1 C2 C11 C12 -61.4(7)
C16 C11 C12 C13 -0.2(9)
C2 C11 C12 C13 175.3(5)
C11 C12 C13 C14 0.6(7)
C12 C13 C14 C15 -0.9(7)
C13 C14 C15 C16 0.9(7)
C12 C11 C16 C15 0.2(11)
C2 C11 C16 C15 -175.6(5)
C14 C15 C16 C11 -0.6(9)
C1 C2 Si1A C21A 133.4(4)
C11A C2 Si1A C21A -25.0(6)
C1 C2 Si1A C23A 10.6(7)
C11A C2 Si1A C23A -147.7(7)
C1 C2 Si1A C22A -108.6(4)
C11A C2 Si1A C22A 93.1(6)
C1 C2 C11A C16A -64.6(15)
Si1A C2 C11A C16A 100.0(14)
C1 C2 C11A C12A 116.9(10)
Si1A C2 C11A C12A -78.6(12)
C16A C11A C12A C13A -3.6(19)
C2 C11A C12A C13A 175.1(10)
C11A C12A C13A C14A 3.8(18)
C12A C13A C14A C15A -1.1(18)
C13A C14A C15A C16A -1.3(18)
C12A C11A C16A C15A 1.(2)
C2 C11A C16A C15A -177.7(11)
C14A C15A C16A C11A 1.(2)
C2 C1 C31 C36 116.9(2)
B1 C1 C31 C36 -66.5(3)
C2 C1 C31 C32 -64.2(3)
B1 C1 C31 C32 112.4(2)
C36 C31 C32 F32 177.81(18)
C1 C31 C32 F32 -1.2(3)
C36 C31 C32 C33 -0.7(3)
C1 C31 C32 C33 -179.7(2)
F32 C32 C33 F33 2.0(3)
C31 C32 C33 F33 -179.41(19)
F32 C32 C33 C34 -178.6(2)
C31 C32 C33 C34 0.0(3)
F33 C33 C34 F34 -0.2(4)
C32 C33 C34 F34 -179.7(2)
F33 C33 C34 C35 -179.7(2)
C32 C33 C34 C35 0.9(4)
F34 C34 C35 F35 0.0(4)
C33 C34 C35 F35 179.4(2)
F34 C34 C35 C36 179.5(2)
C33 C34 C35 C36 -1.0(4)
F35 C35 C36 F36 0.7(4)
C34 C35 C36 F36 -178.8(2)
F35 C35 C36 C31 179.8(2)
C34 C35 C36 C31 0.3(4)
C32 C31 C36 F36 179.67(18)
C1 C31 C36 F36 -1.3(3)
C32 C31 C36 C35 0.6(3)
C1 C31 C36 C35 179.6(2)
N1 B1 C41 C46 165.89(18)
C1 B1 C41 C46 -68.3(2)
Cl1 B1 C41 C46 52.7(2)
N1 B1 C41 C42 -14.6(3)
C1 B1 C41 C42 111.2(2)
Cl1 B1 C41 C42 -127.8(2)
C46 C41 C42 F42 178.21(19)
B1 C41 C42 F42 -1.3(3)
C46 C41 C42 C43 -2.1(3)
B1 C41 C42 C43 178.3(2)
F42 C42 C43 F43 0.5(3)
C41 C42 C43 F43 -179.2(2)
F42 C42 C43 C44 -179.3(2)
C41 C42 C43 C44 1.1(4)
F43 C43 C44 F44 -0.4(4)
C42 C43 C44 F44 179.3(2)
F43 C43 C44 C45 -179.6(2)
C42 C43 C44 C45 0.1(4)
F44 C44 C45 F45 -0.4(4)
C43 C44 C45 F45 178.8(2)
F44 C44 C45 C46 -179.2(2)
C43 C44 C45 C46 0.0(4)
F45 C45 C46 F46 -0.2(3)
C44 C45 C46 F46 178.6(2)
F45 C45 C46 C41 179.9(2)
C44 C45 C46 C41 -1.3(4)
C42 C41 C46 F46 -177.58(18)
B1 C41 C46 F46 2.0(3)
C42 C41 C46 C45 2.3(3)
B1 C41 C46 C45 -178.2(2)
C56 N1 C52 C53 -1.8(3)
B1 N1 C52 C53 -178.28(19)
N1 C52 C53 C54 0.3(3)
C52 C53 C54 C55 1.0(3)
C53 C54 C55 C56 -0.7(4)
C52 N1 C56 C55 2.1(3)
B1 N1 C56 C55 178.7(2)
C54 C55 C56 N1 -0.8(4)
